data_4323684
loop_
_publ_author_name
'Katja Heinze'
'Gottfried Huttner'
'Laszlo Zsolnai'
'Peter Schober'

_publ_section_title
;
 Complexes of Cobalt(II) Chloride with the Tripodal Trisphosphane triphos:
 Solution Dynamics, Spin-Crossover, Reactivity, and Redox Activity
;
_journal_name_full 'Inorganic Chemistry'
_journal_page_first 5457
_journal_page_last 5469
_journal_paper_doi 10.1021/ic9705352
_journal_volume 36
_journal_year 1997
_chemical_formula_sum 'C42 H39 Cl6 Co2 O0 P3'
_chemical_formula_weight 967.20
_chemical_name_common 'compound 6'
_chemical_name_systematic
;
       
 ?
       
;
_space_group_IT_number 14
_symmetry_cell_setting monoclinic
_symmetry_space_group_name_Hall '-P 2yn'
_symmetry_space_group_name_H-M 'P 1 21/n 1'
_atom_sites_solution_hydrogens geom
_atom_sites_solution_primary direct
_atom_sites_solution_secondary difmap
_audit_creation_method SHELXL
_cell_angle_alpha 90.00
_cell_angle_beta 92.110(10)
_cell_angle_gamma 90.00
_cell_formula_units_Z 4
_cell_length_a 12.768(2)
_cell_length_b 19.657(2)
_cell_length_c 16.983(2)
_cell_measurement_temperature 200(2)
_cell_volume 4259.5(9)
_computing_structure_refinement 'SHELXL-93 (Sheldrick, 1993)'
_computing_structure_solution 'SHELXS-86 (Sheldrick, 1990)'
_diffrn_ambient_temperature 200
_diffrn_radiation_monochromator graphite
_diffrn_radiation_source 'fine-focus sealed tube'
_diffrn_radiation_type MoK\a
_diffrn_radiation_wavelength 0.71073
_diffrn_reflns_av_R_equivalents 0.0507
_diffrn_reflns_av_sigmaI/netI 0.0582
_diffrn_reflns_limit_h_max 15
_diffrn_reflns_limit_h_min 0
_diffrn_reflns_limit_k_max 24
_diffrn_reflns_limit_k_min 0
_diffrn_reflns_limit_l_max 20
_diffrn_reflns_limit_l_min -20
_diffrn_reflns_number 7017
_diffrn_reflns_theta_max 24.00
_diffrn_reflns_theta_min 2.03
_exptl_absorpt_coefficient_mu 1.298
_exptl_crystal_density_diffrn 1.508
_exptl_crystal_F_000 1968
_exptl_crystal_size_max 0.40
_exptl_crystal_size_mid 0.30
_exptl_crystal_size_min 0.30
_refine_diff_density_max 0.867
_refine_diff_density_min -0.845
_refine_diff_density_rms 0.092
_refine_ls_extinction_method none
_refine_ls_goodness_of_fit_all 1.010
_refine_ls_goodness_of_fit_obs 1.063
_refine_ls_matrix_type full
_refine_ls_number_parameters 492
_refine_ls_number_reflns 6645
_refine_ls_number_restraints 0
_refine_ls_restrained_S_all 1.050
_refine_ls_restrained_S_obs 1.063
_refine_ls_R_factor_all 0.0795
_refine_ls_R_factor_obs 0.0507
_refine_ls_shift/esd_max -0.158
_refine_ls_shift/esd_mean 0.005
_refine_ls_structure_factor_coef Fsqd
_refine_ls_weighting_details 'w=1/[\s^2^(Fo^2^)+(0.0644P)^2^+7.7308P] where P=(Fo^2^+2Fc^2^)/3'
_refine_ls_weighting_scheme calc
_refine_ls_wR_factor_all 0.1378
_refine_ls_wR_factor_obs 0.1178
_reflns_number_observed 4888
_reflns_number_total 6687
_reflns_observed_criterion >2sigma(I)
_cod_data_source_file ic9705352_07.cif
_cod_data_source_block kapi
_cod_depositor_comments
;
The following automatic conversions were performed:

'_refine_ls_weighting_scheme' value 'calc
w=1/[\s^2^(Fo^2^)+(0.0644P)^2^+7.7308P] where P=(Fo^2^+2Fc^2^)/3' was
changed to 'calc'. New tag '_refine_ls_weighting_details' was
created. The value of the new tag was set to
'w=1/[\s^2^(Fo^2^)+(0.0644P)^2^+7.7308P] where P=(Fo^2^+2Fc^2^)/3'.

Automatic conversion script
Id: cif_fix_values 3143 2015-03-26 13:38:13Z robertas 
;
_cod_database_code 4323684

loop_
_symmetry_equiv_pos_as_xyz
'x, y, z'
'-x+1/2, y+1/2, -z+1/2'
'-x, -y, -z'
'x-1/2, -y-1/2, z-1/2'

loop_
_atom_site_aniso_label
_atom_site_aniso_U_11
_atom_site_aniso_U_22
_atom_site_aniso_U_33
_atom_site_aniso_U_23
_atom_site_aniso_U_13
_atom_site_aniso_U_12
Co1 0.0150(3) 0.0181(3) 0.0193(4) 0.0012(3) 0.0026(3) -0.0004(3)
Co2 0.0212(4) 0.0279(4) 0.0238(4) -0.0042(3) 0.0005(3) -0.0008(3)
Cl1 0.0392(8) 0.0296(7) 0.0204(7) 0.0018(6) 0.0023(6) -0.0087(6)
Cl2 0.0349(7) 0.0214(7) 0.0346(8) 0.0038(6) -0.0124(6) -0.0065(6)
Cl3 0.0202(7) 0.0439(9) 0.0396(8) -0.0058(7) -0.0038(6) 0.0011(6)
Cl4 0.0490(10) 0.0547(11) 0.0528(10) -0.0299(8) 0.0197(8) -0.0142(8)
P1 0.0186(6) 0.0173(7) 0.0212(7) 0.0013(5) 0.0015(5) -0.0013(5)
P3 0.0137(6) 0.0216(7) 0.0299(8) 0.0050(6) 0.0032(5) -0.0004(5)
P2 0.0139(6) 0.0203(7) 0.0218(7) -0.0001(5) 0.0021(5) -0.0008(5)
C1 0.024(3) 0.021(3) 0.025(3) -0.005(2) 0.000(2) 0.001(2)
C2 0.018(3) 0.022(3) 0.030(3) -0.001(2) -0.002(2) -0.002(2)
C3 0.018(3) 0.024(3) 0.036(3) 0.008(2) -0.002(2) -0.002(2)
C4 0.019(3) 0.022(3) 0.026(3) 0.001(2) -0.003(2) -0.003(2)
C5 0.037(3) 0.020(3) 0.036(3) 0.001(2) -0.011(3) -0.001(2)
C6 0.022(3) 0.026(3) 0.031(3) 0.000(2) 0.006(2) -0.002(2)
C7 0.032(3) 0.021(3) 0.037(3) 0.002(2) -0.004(3) -0.005(2)
C8 0.038(3) 0.035(4) 0.033(3) 0.007(3) 0.005(3) -0.013(3)
C9 0.041(3) 0.037(4) 0.029(3) 0.002(3) 0.018(3) -0.006(3)
C10 0.025(3) 0.028(3) 0.033(3) 0.000(2) 0.006(2) 0.002(2)
C11 0.019(2) 0.017(3) 0.021(3) 0.001(2) 0.000(2) -0.002(2)
C12 0.020(3) 0.022(3) 0.026(3) 0.004(2) 0.000(2) -0.004(2)
C13 0.026(3) 0.021(3) 0.033(3) 0.000(2) 0.005(2) 0.000(2)
C14 0.019(3) 0.028(3) 0.045(4) 0.007(3) 0.006(3) 0.002(2)
C15 0.027(3) 0.036(3) 0.037(3) 0.001(3) -0.012(3) -0.002(3)
C16 0.027(3) 0.026(3) 0.028(3) 0.002(2) -0.002(2) -0.001(2)
C17 0.013(2) 0.016(3) 0.025(3) 0.003(2) 0.000(2) -0.003(2)
C18 0.024(3) 0.032(3) 0.033(3) -0.004(2) 0.007(2) -0.005(2)
C19 0.034(3) 0.043(4) 0.050(4) 0.009(3) 0.009(3) -0.014(3)
C20 0.032(3) 0.073(5) 0.041(4) 0.007(4) 0.020(3) -0.014(3)
C21 0.036(4) 0.071(5) 0.044(4) -0.012(4) 0.020(3) -0.001(3)
C22 0.029(3) 0.036(3) 0.047(4) -0.005(3) 0.011(3) -0.005(3)
C23 0.015(2) 0.028(3) 0.018(3) 0.005(2) 0.004(2) 0.001(2)
C24 0.033(3) 0.026(3) 0.047(4) -0.003(3) -0.012(3) 0.005(3)
C25 0.030(3) 0.043(4) 0.034(3) 0.000(3) -0.014(3) 0.005(3)
C26 0.041(4) 0.043(4) 0.062(5) 0.020(3) -0.030(3) 0.000(3)
C27 0.102(7) 0.039(4) 0.129(8) 0.043(5) -0.081(6) -0.027(5)
C28 0.064(5) 0.042(4) 0.099(6) 0.032(4) -0.057(5) -0.024(4)
C29 0.015(3) 0.027(3) 0.028(3) 0.004(2) 0.001(2) -0.001(2)
C30 0.038(4) 0.039(4) 0.051(4) 0.009(3) 0.006(3) -0.004(3)
C31 0.050(4) 0.053(4) 0.043(4) 0.012(3) 0.003(3) -0.007(3)
C32 0.044(4) 0.039(4) 0.057(5) 0.023(3) 0.000(3) -0.003(3)
C33 0.056(4) 0.024(3) 0.066(5) 0.004(3) 0.008(4) 0.004(3)
C34 0.051(4) 0.036(4) 0.045(4) 0.004(3) 0.007(3) 0.001(3)
C35 0.020(3) 0.024(3) 0.034(3) 0.005(2) 0.007(2) 0.004(2)
C36 0.031(3) 0.041(4) 0.041(4) 0.015(3) 0.015(3) 0.012(3)
C37 0.046(4) 0.052(4) 0.045(4) 0.019(3) 0.022(3) 0.021(3)
C38 0.046(5) 0.068(5) 0.074(5) 0.031(4) 0.033(4) 0.028(4)
C39 0.013(3) 0.066(5) 0.086(6) 0.029(4) 0.009(3) 0.007(3)
C40 0.020(3) 0.034(3) 0.072(5) 0.016(3) 0.008(3) 0.001(3)
C41 0.020(3) 0.021(3) 0.048(4) 0.016(3) 0.008(3) 0.004(2)
C50 0.093(8) 0.026(5) 0.072(7) -0.006(5) 0.017(6) 0.002(5)

loop_
_atom_site_label
_atom_site_type_symbol
_atom_site_fract_x
_atom_site_fract_y
_atom_site_fract_z
_atom_site_U_iso_or_equiv
_atom_site_thermal_displace_type
_atom_site_occupancy
_atom_site_calc_flag
_atom_site_refinement_flags
_atom_site_disorder_group
Co1 Co 0.17281(5) 0.24791(3) 0.20452(4) 0.0174(2) Uani 1 d . .
Co2 Co 0.30158(5) 0.34180(4) 0.34246(4) 0.0243(2) Uani 1 d . .
Cl1 Cl 0.21498(11) 0.23794(7) 0.33669(7) 0.0297(3) Uani 1 d . .
Cl2 Cl 0.22384(11) 0.36012(6) 0.21863(8) 0.0306(3) Uani 1 d . .
Cl3 Cl 0.47271(10) 0.32873(8) 0.32931(8) 0.0347(3) Uani 1 d . .
Cl4 Cl 0.26064(13) 0.41207(9) 0.43830(10) 0.0517(5) Uani 1 d . .
P1 P 0.11965(10) 0.27246(6) 0.08305(8) 0.0190(3) Uani 1 d . .
P3 P 0.04102(10) 0.17164(7) 0.20911(8) 0.0217(3) Uani 1 d . .
P2 P 0.28541(9) 0.16871(7) 0.15966(8) 0.0186(3) Uani 1 d . .
C1 C 0.1228(4) 0.1987(2) 0.0179(3) 0.0235(12) Uani 1 d . .
H1A H 0.0684(4) 0.2042(2) -0.0230(3) 0.028(6) Uiso 1 calc R .
H1B H 0.1896(4) 0.1984(2) -0.0076(3) 0.028(6) Uiso 1 calc R .
C2 C 0.2111(4) 0.1055(3) 0.0999(3) 0.0235(12) Uani 1 d . .
H2A H 0.2569(4) 0.0880(3) 0.0603(3) 0.028(6) Uiso 1 calc R .
H2B H 0.1941(4) 0.0678(3) 0.1340(3) 0.028(6) Uiso 1 calc R .
C3 C 0.0132(4) 0.1336(3) 0.1117(3) 0.0262(12) Uani 1 d . .
H3A H -0.0132(4) 0.0878(3) 0.1191(3) 0.028(6) Uiso 1 calc R .
H3B H -0.0421(4) 0.1597(3) 0.0851(3) 0.028(6) Uiso 1 calc R .
C4 C 0.1079(4) 0.1300(3) 0.0573(3) 0.0228(11) Uani 1 d . .
C5 C 0.0826(4) 0.0764(3) -0.0065(3) 0.0316(13) Uani 1 d . .
H5A H 0.0134(10) 0.0842(9) -0.0287(13) 0.025(8) Uiso 1 calc R .
H5B H 0.0860(23) 0.0318(3) 0.0166(5) 0.025(8) Uiso 1 calc R .
H5C H 0.1326(14) 0.0797(10) -0.0471(9) 0.025(8) Uiso 1 calc R .
C6 C 0.1539(4) 0.4058(3) 0.0351(3) 0.0261(12) Uani 1 d . .
H6 H 0.1019(4) 0.4164(3) 0.0699(3) 0.047(3) Uiso 1 calc R .
C7 C 0.1975(4) 0.4570(3) -0.0087(3) 0.0304(13) Uani 1 d . .
H7 H 0.1762(4) 0.5018(3) -0.0022(3) 0.047(3) Uiso 1 calc R .
C8 C 0.2727(4) 0.4416(3) -0.0618(3) 0.0352(14) Uani 1 d . .
H8 H 0.3011(4) 0.4757(3) -0.0925(3) 0.047(3) Uiso 1 calc R .
C9 C 0.3051(5) 0.3761(3) -0.0692(3) 0.0353(14) Uani 1 d . .
H9 H 0.3556(5) 0.3658(3) -0.1055(3) 0.047(3) Uiso 1 calc R .
C10 C 0.2646(4) 0.3245(3) -0.0241(3) 0.0285(12) Uani 1 d . .
H10 H 0.2897(4) 0.2803(3) -0.0286(3) 0.047(3) Uiso 1 calc R .
C11 C 0.1865(4) 0.3389(2) 0.0279(3) 0.0188(11) Uani 1 d . .
C12 C -0.0462(4) 0.3426(2) 0.1448(3) 0.0226(11) Uani 1 d . .
H12 H -0.0027(4) 0.3451(2) 0.1899(3) 0.047(3) Uiso 1 calc R .
C13 C -0.1430(4) 0.3746(3) 0.1429(3) 0.0265(12) Uani 1 d . .
H13 H -0.1650(4) 0.3982(3) 0.1868(3) 0.047(3) Uiso 1 calc R .
C14 C -0.2067(4) 0.3714(3) 0.0754(3) 0.0309(13) Uani 1 d . .
H14 H -0.2720(4) 0.3923(3) 0.0742(3) 0.047(3) Uiso 1 calc R .
C15 C -0.1739(4) 0.3373(3) 0.0101(3) 0.0337(14) Uani 1 d . .
H15 H -0.2164(4) 0.3365(3) -0.0356(3) 0.047(3) Uiso 1 calc R .
C16 C -0.0782(4) 0.3042(3) 0.0119(3) 0.0268(12) Uani 1 d . .
H16 H -0.0570(4) 0.2805(3) -0.0321(3) 0.047(3) Uiso 1 calc R .
C17 C -0.0140(4) 0.3066(2) 0.0795(3) 0.0178(11) Uani 1 d . .
C18 C 0.4303(4) 0.2635(3) 0.1140(3) 0.0292(13) Uani 1 d . .
H18 H 0.3983(4) 0.2914(3) 0.1502(3) 0.047(3) Uiso 1 calc R .
C19 C 0.5171(5) 0.2866(3) 0.0760(4) 0.042(2) Uani 1 d . .
H19 H 0.5433(5) 0.3299(3) 0.0869(4) 0.047(3) Uiso 1 calc R .
C20 C 0.5645(5) 0.2466(4) 0.0227(4) 0.048(2) Uani 1 d . .
H20 H 0.6232(5) 0.2623(4) -0.0026(4) 0.047(3) Uiso 1 calc R .
C21 C 0.5259(5) 0.1830(4) 0.0062(4) 0.050(2) Uani 1 d . .
H21 H 0.5577(5) 0.1557(4) -0.0307(4) 0.047(3) Uiso 1 calc R .
C22 C 0.4392(4) 0.1595(3) 0.0448(4) 0.0371(14) Uani 1 d . .
H22 H 0.4135(4) 0.1160(3) 0.0341(4) 0.047(3) Uiso 1 calc R .
C23 C 0.3908(4) 0.1998(3) 0.0988(3) 0.0205(11) Uani 1 d . .
C24 C 0.4407(4) 0.1505(3) 0.2754(4) 0.0359(14) Uani 1 d . .
H24 H 0.4479(4) 0.1974(3) 0.2709(4) 0.047(3) Uiso 1 calc R .
C25 C 0.5065(4) 0.1157(3) 0.3272(3) 0.0360(14) Uani 1 d . .
H25 H 0.5563(4) 0.1393(3) 0.3578(3) 0.047(3) Uiso 1 calc R .
C26 C 0.4991(5) 0.0473(3) 0.3339(4) 0.050(2) Uani 1 d . .
H26 H 0.5434(5) 0.0235(3) 0.3687(4) 0.047(3) Uiso 1 calc R .
C27 C 0.4261(7) 0.0144(4) 0.2889(6) 0.092(4) Uani 1 d . .
H27 H 0.4216(7) -0.0326(4) 0.2929(6) 0.047(3) Uiso 1 calc R .
C28 C 0.3573(6) 0.0481(4) 0.2369(5) 0.070(3) Uani 1 d . .
H28 H 0.3072(6) 0.0240(4) 0.2071(5) 0.047(3) Uiso 1 calc R .
C29 C 0.3648(4) 0.1180(3) 0.2303(3) 0.0233(12) Uani 1 d . .
C30 C 0.0631(5) 0.1106(3) 0.3581(4) 0.042(2) Uani 1 d . .
H30 H 0.0625(5) 0.1550(3) 0.3770(4) 0.047(3) Uiso 1 calc R .
C31 C 0.0711(5) 0.0565(3) 0.4108(4) 0.049(2) Uani 1 d . .
H31 H 0.0759(5) 0.0647(3) 0.4647(4) 0.047(3) Uiso 1 calc R .
C32 C 0.0722(5) -0.0104(3) 0.3826(4) 0.047(2) Uani 1 d . .
H32 H 0.0793(5) -0.0467(3) 0.4175(4) 0.047(3) Uiso 1 calc R .
C33 C 0.0630(5) -0.0213(3) 0.3065(4) 0.049(2) Uani 1 d . .
H33 H 0.0614(5) -0.0659(3) 0.2882(4) 0.047(3) Uiso 1 calc R .
C34 C 0.0556(5) 0.0319(3) 0.2518(4) 0.044(2) Uani 1 d . .
H34 H 0.0506(5) 0.0219(3) 0.1983(4) 0.047(3) Uiso 1 calc R .
C35 C 0.0558(4) 0.0982(3) 0.2755(3) 0.0261(12) Uani 1 d . .
C36 C -0.0784(5) 0.2555(3) 0.3012(4) 0.0371(14) Uani 1 d . .
H36 H -0.0143(5) 0.2660(3) 0.3262(4) 0.047(3) Uiso 1 calc R .
C37 C -0.1687(5) 0.2869(4) 0.3251(4) 0.047(2) Uani 1 d . .
H37 H -0.1658(5) 0.3187(4) 0.3658(4) 0.047(3) Uiso 1 calc R .
C38 C -0.2633(6) 0.2705(4) 0.2877(5) 0.062(2) Uani 1 d . .
H38 H -0.3243(6) 0.2918(4) 0.3031(5) 0.047(3) Uiso 1 calc R .
C39 C -0.2686(5) 0.2242(4) 0.2292(5) 0.055(2) Uani 1 d . .
H39 H -0.3333(5) 0.2133(4) 0.2056(5) 0.047(3) Uiso 1 calc R .
C40 C -0.1782(4) 0.1923(3) 0.2037(4) 0.042(2) Uani 1 d . .
H40 H -0.1820(4) 0.1609(3) 0.1627(4) 0.047(3) Uiso 1 calc R .
C41 C -0.0822(4) 0.2084(3) 0.2406(3) 0.0293(13) Uani 1 d . .
C50 C -0.3493(9) 0.0396(4) 0.1375(6) 0.063(3) Uani 0.75 d P 1
Cl5 Cl -0.2325(3) 0.0054(2) 0.1939(2) 0.0851(10) Uiso 0.75 d P 1
Cl6 Cl -0.4216(6) -0.0230(4) 0.0981(5) 0.098(2) Uiso 0.55 d P 2
Cl6X Cl -0.4466(17) -0.0329(8) 0.1298(9) 0.080(4) Uiso 0.20 d P 3
C51 C -0.3937(21) -0.0473(13) 0.1244(17) 0.030(6) Uiso 0.25 d P 4
Cl7 Cl -0.2763(8) -0.0060(5) 0.1654(6) 0.081(3) Uiso 0.25 d P 4
Cl8 Cl -0.4927(13) -0.0206(9) 0.1034(13) 0.060(4) Uiso 0.15 d P 5
Cl8X Cl -0.4713(29) -0.0060(14) 0.0747(17) 0.075(7) Uiso 0.10 d P 6

loop_
_atom_type_symbol
_atom_type_description
_atom_type_scat_dispersion_real
_atom_type_scat_dispersion_imag
_atom_type_scat_source
C C 0.0033 0.0016 'International Tables Vol C Tables 4.2.6.8 and 6.1.1.4'
H H 0.0000 0.0000 'International Tables Vol C Tables 4.2.6.8 and 6.1.1.4'
O O 0.0106 0.0060 'International Tables Vol C Tables 4.2.6.8 and 6.1.1.4'
P P 0.1023 0.0942 'International Tables Vol C Tables 4.2.6.8 and 6.1.1.4'
Cl Cl 0.1484 0.1585 'International Tables Vol C Tables 4.2.6.8 and 6.1.1.4'
Co Co 0.3494 0.9721 'International Tables Vol C Tables 4.2.6.8 and 6.1.1.4'

loop_
_geom_angle_atom_site_label_1
_geom_angle_atom_site_label_2
_geom_angle_atom_site_label_3
_geom_angle
_geom_angle_site_symmetry_1
_geom_angle_site_symmetry_3
_geom_angle_publ_flag
P1 Co1 P3 88.48(5) . . ?
P1 Co1 P2 90.75(5) . . ?
P3 Co1 P2 92.19(5) . . ?
P1 Co1 Cl1 170.89(6) . . ?
P3 Co1 Cl1 93.32(5) . . ?
P2 Co1 Cl1 98.10(5) . . ?
P1 Co1 Cl2 87.93(5) . . ?
P3 Co1 Cl2 146.98(6) . . ?
P2 Co1 Cl2 120.67(5) . . ?
Cl1 Co1 Cl2 85.70(5) . . ?
Cl4 Co2 Cl3 113.99(6) . . ?
Cl4 Co2 Cl2 117.72(7) . . ?
Cl3 Co2 Cl2 108.46(6) . . ?
Cl4 Co2 Cl1 117.06(6) . . ?
Cl3 Co2 Cl1 111.28(6) . . ?
Cl2 Co2 Cl1 84.90(5) . . ?
Co1 Cl1 Co2 93.46(5) . . ?
Co1 Cl2 Co2 93.18(5) . . ?
C1 P1 C17 108.2(2) . . ?
C1 P1 C11 103.6(2) . . ?
C17 P1 C11 99.9(2) . . ?
C1 P1 Co1 112.4(2) . . ?
C17 P1 Co1 111.4(2) . . ?
C11 P1 Co1 120.1(2) . . ?
C41 P3 C35 101.6(2) . . ?
C41 P3 C3 106.5(3) . . ?
C35 P3 C3 104.2(2) . . ?
C41 P3 Co1 113.5(2) . . ?
C35 P3 Co1 118.9(2) . . ?
C3 P3 Co1 111.0(2) . . ?
C23 P2 C29 98.6(2) . . ?
C23 P2 C2 106.7(2) . . ?
C29 P2 C2 104.7(2) . . ?
C23 P2 Co1 116.6(2) . . ?
C29 P2 Co1 119.6(2) . . ?
C2 P2 Co1 109.1(2) . . ?
C4 C1 P1 115.6(4) . . ?
C4 C1 H1A 108.4(3) . . ?
P1 C1 H1A 108.4(2) . . ?
C4 C1 H1B 108.4(3) . . ?
P1 C1 H1B 108.4(2) . . ?
H1A C1 H1B 107.4 . . ?
C4 C2 P2 117.2(3) . . ?
C4 C2 H2A 108.0(3) . . ?
P2 C2 H2A 108.0(2) . . ?
C4 C2 H2B 108.0(3) . . ?
P2 C2 H2B 108.0(2) . . ?
H2A C2 H2B 107.2 . . ?
C4 C3 P3 115.2(3) . . ?
C4 C3 H3A 108.5(3) . . ?
P3 C3 H3A 108.5(2) . . ?
C4 C3 H3B 108.5(3) . . ?
P3 C3 H3B 108.5(2) . . ?
H3A C3 H3B 107.5 . . ?
C1 C4 C5 108.9(4) . . ?
C1 C4 C3 109.5(4) . . ?
C5 C4 C3 107.6(4) . . ?
C1 C4 C2 111.2(4) . . ?
C5 C4 C2 105.5(4) . . ?
C3 C4 C2 113.8(4) . . ?
C4 C5 H5A 109.5(3) . . ?
C4 C5 H5B 109.5(3) . . ?
H5A C5 H5B 109.5 . . ?
C4 C5 H5C 109.5(3) . . ?
H5A C5 H5C 109.5 . . ?
H5B C5 H5C 109.5 . . ?
C7 C6 C11 121.0(5) . . ?
C7 C6 H6 119.5(3) . . ?
C11 C6 H6 119.5(3) . . ?
C8 C7 C6 119.9(5) . . ?
C8 C7 H7 120.1(3) . . ?
C6 C7 H7 120.0(3) . . ?
C9 C8 C7 119.4(5) . . ?
C9 C8 H8 120.3(3) . . ?
C7 C8 H8 120.3(3) . . ?
C8 C9 C10 121.5(5) . . ?
C8 C9 H9 119.3(3) . . ?
C10 C9 H9 119.3(3) . . ?
C9 C10 C11 119.7(5) . . ?
C9 C10 H10 120.1(3) . . ?
C11 C10 H10 120.1(3) . . ?
C6 C11 C10 118.4(5) . . ?
C6 C11 P1 118.9(4) . . ?
C10 C11 P1 122.6(4) . . ?
C13 C12 C17 120.1(5) . . ?
C13 C12 H12 119.9(3) . . ?
C17 C12 H12 119.9(3) . . ?
C12 C13 C14 119.7(5) . . ?
C12 C13 H13 120.2(3) . . ?
C14 C13 H13 120.2(3) . . ?
C15 C14 C13 120.4(5) . . ?
C15 C14 H14 119.8(3) . . ?
C13 C14 H14 119.8(3) . . ?
C14 C15 C16 120.4(5) . . ?
C14 C15 H15 119.8(3) . . ?
C16 C15 H15 119.8(3) . . ?
C17 C16 C15 119.8(5) . . ?
C17 C16 H16 120.1(3) . . ?
C15 C16 H16 120.1(3) . . ?
C16 C17 C12 119.7(5) . . ?
C16 C17 P1 122.4(4) . . ?
C12 C17 P1 117.5(4) . . ?
C23 C18 C19 120.6(5) . . ?
C23 C18 H18 119.7(3) . . ?
C19 C18 H18 119.7(4) . . ?
C20 C19 C18 120.4(6) . . ?
C20 C19 H19 119.8(4) . . ?
C18 C19 H19 119.8(4) . . ?
C19 C20 C21 120.0(5) . . ?
C19 C20 H20 120.0(4) . . ?
C21 C20 H20 120.0(4) . . ?
C20 C21 C22 119.7(6) . . ?
C20 C21 H21 120.1(4) . . ?
C22 C21 H21 120.1(4) . . ?
C23 C22 C21 120.5(6) . . ?
C23 C22 H22 119.7(3) . . ?
C21 C22 H22 119.7(4) . . ?
C18 C23 C22 118.8(5) . . ?
C18 C23 P2 118.1(4) . . ?
C22 C23 P2 122.7(4) . . ?
C29 C24 C25 121.9(5) . . ?
C29 C24 H24 119.1(3) . . ?
C25 C24 H24 119.1(4) . . ?
C26 C25 C24 120.3(6) . . ?
C26 C25 H25 119.8(3) . . ?
C24 C25 H25 119.8(4) . . ?
C27 C26 C25 118.5(6) . . ?
C27 C26 H26 120.7(4) . . ?
C25 C26 H26 120.7(3) . . ?
C26 C27 C28 122.7(7) . . ?
C26 C27 H27 118.7(4) . . ?
C28 C27 H27 118.7(4) . . ?
C29 C28 C27 118.7(6) . . ?
C29 C28 H28 120.7(3) . . ?
C27 C28 H28 120.7(4) . . ?
C24 C29 C28 117.9(5) . . ?
C24 C29 P2 118.3(4) . . ?
C28 C29 P2 123.7(4) . . ?
C31 C30 C35 120.1(6) . . ?
C31 C30 H30 119.9(4) . . ?
C35 C30 H30 119.9(3) . . ?
C30 C31 C32 120.0(6) . . ?
C30 C31 H31 120.0(4) . . ?
C32 C31 H31 120.0(4) . . ?
C33 C32 C31 119.3(6) . . ?
C33 C32 H32 120.3(4) . . ?
C31 C32 H32 120.3(4) . . ?
C32 C33 C34 122.2(6) . . ?
C32 C33 H33 118.9(4) . . ?
C34 C33 H33 118.9(4) . . ?
C35 C34 C33 121.3(6) . . ?
C35 C34 H34 119.4(4) . . ?
C33 C34 H34 119.4(4) . . ?
C34 C35 C30 117.0(5) . . ?
C34 C35 P3 124.8(5) . . ?
C30 C35 P3 118.1(4) . . ?
C37 C36 C41 120.7(6) . . ?
C37 C36 H36 119.7(4) . . ?
C41 C36 H36 119.7(3) . . ?
C36 C37 C38 119.0(7) . . ?
C36 C37 H37 120.5(4) . . ?
C38 C37 H37 120.5(4) . . ?
C39 C38 C37 121.1(6) . . ?
C39 C38 H38 119.4(4) . . ?
C37 C38 H38 119.4(4) . . ?
C38 C39 C40 120.8(7) . . ?
C38 C39 H39 119.6(4) . . ?
C40 C39 H39 119.6(5) . . ?
C41 C40 C39 118.8(7) . . ?
C41 C40 H40 120.6(4) . . ?
C39 C40 H40 120.6(5) . . ?
C36 C41 C40 119.6(5) . . ?
C36 C41 P3 118.3(4) . . ?
C40 C41 P3 122.0(5) . . ?

loop_
_geom_bond_atom_site_label_1
_geom_bond_atom_site_label_2
_geom_bond_distance
_geom_bond_site_symmetry_2
_geom_bond_publ_flag
Co1 P1 2.2014(15) . ?
Co1 P3 2.2571(14) . ?
Co1 P2 2.2697(14) . ?
Co1 Cl1 2.2973(14) . ?
Co1 Cl2 2.3100(14) . ?
Co2 Cl4 2.212(2) . ?
Co2 Cl3 2.2194(15) . ?
Co2 Cl2 2.3203(15) . ?
Co2 Cl1 2.3221(15) . ?
P1 C1 1.825(5) . ?
P1 C17 1.833(5) . ?
P1 C11 1.837(5) . ?
P3 C41 1.830(5) . ?
P3 C35 1.838(5) . ?
P3 C3 1.839(5) . ?
P2 C23 1.833(5) . ?
P2 C29 1.836(5) . ?
P2 C2 1.845(5) . ?
C1 C4 1.523(7) . ?
C1 H1A 0.97 . ?
C1 H1B 0.97 . ?
C2 C4 1.556(7) . ?
C2 H2A 0.97 . ?
C2 H2B 0.97 . ?
C3 C4 1.550(7) . ?
C3 H3A 0.97 . ?
C3 H3B 0.97 . ?
C4 C5 1.536(7) . ?
C5 H5A 0.96 . ?
C5 H5B 0.96 . ?
C5 H5C 0.96 . ?
C6 C7 1.379(7) . ?
C6 C11 1.386(7) . ?
C6 H6 0.93 . ?
C7 C8 1.375(8) . ?
C7 H7 0.93 . ?
C8 C9 1.359(8) . ?
C8 H8 0.93 . ?
C9 C10 1.384(8) . ?
C9 H9 0.93 . ?
C10 C11 1.384(7) . ?
C10 H10 0.93 . ?
C12 C13 1.386(7) . ?
C12 C17 1.390(7) . ?
C12 H12 0.93 . ?
C13 C14 1.383(8) . ?
C13 H13 0.93 . ?
C14 C15 1.374(8) . ?
C14 H14 0.93 . ?
C15 C16 1.384(8) . ?
C15 H15 0.93 . ?
C16 C17 1.387(7) . ?
C16 H16 0.93 . ?
C18 C23 1.370(7) . ?
C18 C19 1.380(7) . ?
C18 H18 0.93 . ?
C19 C20 1.358(9) . ?
C19 H19 0.93 . ?
C20 C21 1.368(9) . ?
C20 H20 0.93 . ?
C21 C22 1.387(8) . ?
C21 H21 0.93 . ?
C22 C23 1.376(7) . ?
C22 H22 0.93 . ?
C24 C29 1.371(7) . ?
C24 C25 1.376(8) . ?
C24 H24 0.93 . ?
C25 C26 1.352(9) . ?
C25 H25 0.93 . ?
C26 C27 1.348(9) . ?
C26 H26 0.93 . ?
C27 C28 1.390(9) . ?
C27 H27 0.93 . ?
C28 C29 1.383(8) . ?
C28 H28 0.93 . ?
C30 C31 1.391(9) . ?
C30 C35 1.424(8) . ?
C30 H30 0.93 . ?
C31 C32 1.398(9) . ?
C31 H31 0.93 . ?
C32 C33 1.312(9) . ?
C32 H32 0.93 . ?
C33 C34 1.400(9) . ?
C33 H33 0.93 . ?
C34 C35 1.363(8) . ?
C34 H34 0.93 . ?
C36 C37 1.383(8) . ?
C36 C41 1.383(8) . ?
C36 H36 0.93 . ?
C37 C38 1.383(10) . ?
C37 H37 0.93 . ?
C38 C39 1.347(11) . ?
C38 H38 0.93 . ?
C39 C40 1.396(9) . ?
C39 H39 0.93 . ?
C40 C41 1.393(8) . ?
C40 H40 0.93 . ?
C50 Cl5 1.868(12) . ?
C51 Cl7 1.82(3) . ?

loop_
_geom_torsion_atom_site_label_1
_geom_torsion_atom_site_label_2
_geom_torsion_atom_site_label_3
_geom_torsion_atom_site_label_4
_geom_torsion
_geom_torsion_site_symmetry_1
_geom_torsion_site_symmetry_2
_geom_torsion_site_symmetry_3
_geom_torsion_site_symmetry_4
_geom_torsion_publ_flag
P1 Co1 Cl1 Co2 -58.3(4) . . . . ?
P3 Co1 Cl1 Co2 -159.50(5) . . . . ?
P2 Co1 Cl1 Co2 107.80(5) . . . . ?
Cl2 Co1 Cl1 Co2 -12.59(5) . . . . ?
Cl4 Co2 Cl1 Co1 131.16(7) . . . . ?
Cl3 Co2 Cl1 Co1 -95.30(6) . . . . ?
Cl2 Co2 Cl1 Co1 12.55(5) . . . . ?
P1 Co1 Cl2 Co2 -173.92(6) . . . . ?
P3 Co1 Cl2 Co2 102.07(10) . . . . ?
P2 Co1 Cl2 Co2 -84.28(7) . . . . ?
Cl1 Co1 Cl2 Co2 12.60(5) . . . . ?
Cl4 Co2 Cl2 Co1 -130.45(6) . . . . ?
Cl3 Co2 Cl2 Co1 98.28(6) . . . . ?
Cl1 Co2 Cl2 Co1 -12.47(5) . . . . ?
P3 Co1 P1 C1 -59.9(2) . . . . ?
P2 Co1 P1 C1 32.3(2) . . . . ?
Cl1 Co1 P1 C1 -161.4(4) . . . . ?
Cl2 Co1 P1 C1 152.9(2) . . . . ?
P3 Co1 P1 C17 61.8(2) . . . . ?
P2 Co1 P1 C17 153.9(2) . . . . ?
Cl1 Co1 P1 C17 -39.8(4) . . . . ?
Cl2 Co1 P1 C17 -85.4(2) . . . . ?
P3 Co1 P1 C11 178.0(2) . . . . ?
P2 Co1 P1 C11 -89.9(2) . . . . ?
Cl1 Co1 P1 C11 76.4(4) . . . . ?
Cl2 Co1 P1 C11 30.8(2) . . . . ?
P1 Co1 P3 C41 -87.5(2) . . . . ?
P2 Co1 P3 C41 -178.1(2) . . . . ?
Cl1 Co1 P3 C41 83.6(2) . . . . ?
Cl2 Co1 P3 C41 -3.6(2) . . . . ?
P1 Co1 P3 C35 153.2(2) . . . . ?
P2 Co1 P3 C35 62.5(2) . . . . ?
Cl1 Co1 P3 C35 -35.7(2) . . . . ?
Cl2 Co1 P3 C35 -122.9(2) . . . . ?
P1 Co1 P3 C3 32.5(2) . . . . ?
P2 Co1 P3 C3 -58.2(2) . . . . ?
Cl1 Co1 P3 C3 -156.5(2) . . . . ?
Cl2 Co1 P3 C3 116.3(2) . . . . ?
P1 Co1 P2 C23 63.4(2) . . . . ?
P3 Co1 P2 C23 151.9(2) . . . . ?
Cl1 Co1 P2 C23 -114.4(2) . . . . ?
Cl2 Co1 P2 C23 -24.6(2) . . . . ?
P1 Co1 P2 C29 -178.0(2) . . . . ?
P3 Co1 P2 C29 -89.5(2) . . . . ?
Cl1 Co1 P2 C29 4.2(2) . . . . ?
Cl2 Co1 P2 C29 94.0(2) . . . . ?
P1 Co1 P2 C2 -57.6(2) . . . . ?
P3 Co1 P2 C2 30.9(2) . . . . ?
Cl1 Co1 P2 C2 124.6(2) . . . . ?
Cl2 Co1 P2 C2 -145.6(2) . . . . ?
C17 P1 C1 C4 -94.9(4) . . . . ?
C11 P1 C1 C4 159.7(4) . . . . ?
Co1 P1 C1 C4 28.6(4) . . . . ?
C23 P2 C2 C4 -98.8(4) . . . . ?
C29 P2 C2 C4 157.3(4) . . . . ?
Co1 P2 C2 C4 28.1(4) . . . . ?
C41 P3 C3 C4 152.5(4) . . . . ?
C35 P3 C3 C4 -100.6(4) . . . . ?
Co1 P3 C3 C4 28.5(4) . . . . ?
P1 C1 C4 C5 164.7(4) . . . . ?
P1 C1 C4 C3 47.3(5) . . . . ?
P1 C1 C4 C2 -79.4(5) . . . . ?
P3 C3 C4 C1 -81.2(5) . . . . ?
P3 C3 C4 C5 160.5(3) . . . . ?
P3 C3 C4 C2 43.9(5) . . . . ?
P2 C2 C4 C1 44.6(5) . . . . ?
P2 C2 C4 C5 162.5(4) . . . . ?
P2 C2 C4 C3 -79.7(5) . . . . ?
C11 C6 C7 C8 1.7(8) . . . . ?
C6 C7 C8 C9 -1.6(8) . . . . ?
C7 C8 C9 C10 -0.4(9) . . . . ?
C8 C9 C10 C11 2.5(9) . . . . ?
C7 C6 C11 C10 0.4(8) . . . . ?
C7 C6 C11 P1 -176.2(4) . . . . ?
C9 C10 C11 C6 -2.4(8) . . . . ?
C9 C10 C11 P1 174.0(4) . . . . ?
C1 P1 C11 C6 146.2(4) . . . . ?
C17 P1 C11 C6 34.5(4) . . . . ?
Co1 P1 C11 C6 -87.5(4) . . . . ?
C1 P1 C11 C10 -30.2(5) . . . . ?
C17 P1 C11 C10 -141.8(4) . . . . ?
Co1 P1 C11 C10 96.1(4) . . . . ?
C17 C12 C13 C14 -0.8(7) . . . . ?
C12 C13 C14 C15 -0.8(8) . . . . ?
C13 C14 C15 C16 1.9(8) . . . . ?
C14 C15 C16 C17 -1.3(8) . . . . ?
C15 C16 C17 C12 -0.3(8) . . . . ?
C15 C16 C17 P1 -173.0(4) . . . . ?
C13 C12 C17 C16 1.4(7) . . . . ?
C13 C12 C17 P1 174.4(4) . . . . ?
C1 P1 C17 C16 -33.2(5) . . . . ?
C11 P1 C17 C16 74.7(5) . . . . ?
Co1 P1 C17 C16 -157.3(4) . . . . ?
C1 P1 C17 C12 154.0(4) . . . . ?
C11 P1 C17 C12 -98.1(4) . . . . ?
Co1 P1 C17 C12 29.9(4) . . . . ?
C23 C18 C19 C20 0.2(9) . . . . ?
C18 C19 C20 C21 0.3(10) . . . . ?
C19 C20 C21 C22 -0.8(10) . . . . ?
C20 C21 C22 C23 0.9(10) . . . . ?
C19 C18 C23 C22 -0.2(8) . . . . ?
C19 C18 C23 P2 172.9(4) . . . . ?
C21 C22 C23 C18 -0.3(9) . . . . ?
C21 C22 C23 P2 -173.1(5) . . . . ?
C29 P2 C23 C18 -97.4(4) . . . . ?
C2 P2 C23 C18 154.3(4) . . . . ?
Co1 P2 C23 C18 32.1(5) . . . . ?
C29 P2 C23 C22 75.4(5) . . . . ?
C2 P2 C23 C22 -32.9(5) . . . . ?
Co1 P2 C23 C22 -155.1(4) . . . . ?
C29 C24 C25 C26 1.3(10) . . . . ?
C24 C25 C26 C27 -0.1(11) . . . . ?
C25 C26 C27 C28 -0.9(15) . . . . ?
C26 C27 C28 C29 0.8(16) . . . . ?
C25 C24 C29 C28 -1.4(9) . . . . ?
C25 C24 C29 P2 -177.1(5) . . . . ?
C27 C28 C29 C24 0.4(12) . . . . ?
C27 C28 C29 P2 175.9(7) . . . . ?
C23 P2 C29 C24 60.4(5) . . . . ?
C2 P2 C29 C24 170.3(4) . . . . ?
Co1 P2 C29 C24 -67.0(5) . . . . ?
C23 P2 C29 C28 -115.1(6) . . . . ?
C2 P2 C29 C28 -5.1(6) . . . . ?
Co1 P2 C29 C28 117.5(6) . . . . ?
C35 C30 C31 C32 0.1(9) . . . . ?
C30 C31 C32 C33 -1.6(10) . . . . ?
C31 C32 C33 C34 2.2(10) . . . . ?
C32 C33 C34 C35 -1.2(10) . . . . ?
C33 C34 C35 C30 -0.4(9) . . . . ?
C33 C34 C35 P3 -177.3(5) . . . . ?
C31 C30 C35 C34 0.9(8) . . . . ?
C31 C30 C35 P3 178.1(5) . . . . ?
C41 P3 C35 C34 116.4(5) . . . . ?
C3 P3 C35 C34 5.9(6) . . . . ?
Co1 P3 C35 C34 -118.3(5) . . . . ?
C41 P3 C35 C30 -60.6(5) . . . . ?
C3 P3 C35 C30 -171.1(4) . . . . ?
Co1 P3 C35 C30 64.7(5) . . . . ?
C41 C36 C37 C38 0.2(9) . . . . ?
C36 C37 C38 C39 0.6(10) . . . . ?
C37 C38 C39 C40 -1.3(11) . . . . ?
C38 C39 C40 C41 1.0(10) . . . . ?
C37 C36 C41 C40 -0.4(8) . . . . ?
C37 C36 C41 P3 177.3(4) . . . . ?
C39 C40 C41 C36 -0.2(8) . . . . ?
C39 C40 C41 P3 -177.8(5) . . . . ?
C35 P3 C41 C36 88.2(5) . . . . ?
C3 P3 C41 C36 -163.0(4) . . . . ?
Co1 P3 C41 C36 -40.6(5) . . . . ?
C35 P3 C41 C40 -94.1(5) . . . . ?
C3 P3 C41 C40 14.6(5) . . . . ?
Co1 P3 C41 C40 137.0(4) . . . . ?
